data_4500419
loop_
_publ_author_name
'Bhattacharya, Suman'
'Saha, Binoy K.'

_publ_section_title
;
 Guest-Induced Isomerization of Net and Polymorphism in Trimesic
 Acid--Arylamine Complexes
;
_journal_issue 6
_journal_name_full 'Crystal Growth &amp; Design'
_journal_page_first 2194
_journal_paper_doi 10.1021/cg101531h
_journal_volume 11
_journal_year 2011
_chemical_formula_moiety '2(C9 H6 O6), C17 H22 N2'
_chemical_formula_sum 'C35 H34 N2 O12'
_chemical_formula_weight 674.64
_chemical_name_systematic
;
benzene-1,3,5-tricarboxylic acid, 4,4'-Methylene bis(2,6-dimethylaniline)
;
_space_group_IT_number 2
_symmetry_cell_setting triclinic
_symmetry_space_group_name_Hall '-P 1'
_symmetry_space_group_name_H-M 'P -1'
_atom_sites_solution_hydrogens geom
_atom_sites_solution_primary direct
_atom_sites_solution_secondary difmap
_audit_creation_method SHELXL-97
_cell_angle_alpha 101.971(4)
_cell_angle_beta 90.161(4)
_cell_angle_gamma 93.658(4)
_cell_formula_units_Z 2
_cell_length_a 8.3457(4)
_cell_length_b 13.5238(6)
_cell_length_c 14.4460(7)
_cell_measurement_reflns_used 4160
_cell_measurement_temperature 293(2)
_cell_measurement_theta_max 29.2604
_cell_measurement_theta_min 2.7991
_cell_volume 1591.53(13)
_computing_cell_refinement
;
CrysAlisPro, Oxford Diffraction Ltd.,
Version 1.171.33.66 (release 28-04-2010 CrysAlis171 .NET)
(compiled Apr 28 2010,14:27:37)
;
_computing_data_collection
;
CrysAlisPro, Oxford Diffraction Ltd.,
Version 1.171.33.66 (release 28-04-2010 CrysAlis171 .NET)
(compiled Apr 28 2010,14:27:37)
;
_computing_data_reduction
;
CrysAlisPro, Oxford Diffraction Ltd.,
Version 1.171.33.66 (release 28-04-2010 CrysAlis171 .NET)
(compiled Apr 28 2010,14:27:37)
;
_computing_structure_refinement 'SHELXL-97 (Sheldrick, 1997)'
_computing_structure_solution 'SHELXS-97 (Sheldrick, 1997)'
_diffrn_ambient_temperature 293(2)
_diffrn_measured_fraction_theta_full 0.994
_diffrn_measured_fraction_theta_max 0.826
_diffrn_measurement_device_type 'Xcalibur, Eos'
_diffrn_radiation_monochromator graphite
_diffrn_radiation_source 'fine-focus sealed tube'
_diffrn_radiation_type MoK\a
_diffrn_radiation_wavelength 0.71073
_diffrn_reflns_av_R_equivalents 0.0289
_diffrn_reflns_av_sigmaI/netI 0.0771
_diffrn_reflns_limit_h_max 11
_diffrn_reflns_limit_h_min -11
_diffrn_reflns_limit_k_max 18
_diffrn_reflns_limit_k_min -18
_diffrn_reflns_limit_l_max 19
_diffrn_reflns_limit_l_min -19
_diffrn_reflns_number 11495
_diffrn_reflns_theta_full 25.00
_diffrn_reflns_theta_max 29.33
_diffrn_reflns_theta_min 2.80
_exptl_absorpt_coefficient_mu 0.107
_exptl_absorpt_correction_T_max 0.9841
_exptl_absorpt_correction_T_min 0.9564
_exptl_absorpt_correction_type multi-scan
_exptl_absorpt_process_details
;
CrysAlisPro, Oxford Diffraction Ltd.,
Version 1.171.33.66 (release 28-04-2010 CrysAlis171 .NET)
(compiled Apr 28 2010,14:27:37)
Empirical absorption correction using spherical harmonics,
 implemented in SCALE3 ABSPACK scaling algorithm.
;
_exptl_crystal_colour brown
_exptl_crystal_density_diffrn 1.408
_exptl_crystal_density_method 'not measured'
_exptl_crystal_description plate
_exptl_crystal_F_000 708
_exptl_crystal_size_max 0.42
_exptl_crystal_size_mid 0.31
_exptl_crystal_size_min 0.15
_refine_diff_density_max 0.347
_refine_diff_density_min -0.289
_refine_diff_density_rms 0.051
_refine_ls_extinction_method none
_refine_ls_goodness_of_fit_ref 0.885
_refine_ls_hydrogen_treatment mixed
_refine_ls_matrix_type full
_refine_ls_number_parameters 498
_refine_ls_number_reflns 7225
_refine_ls_number_restraints 14
_refine_ls_restrained_S_all 0.885
_refine_ls_R_factor_all 0.1085
_refine_ls_R_factor_gt 0.0545
_refine_ls_shift/su_max 0.000
_refine_ls_shift/su_mean 0.000
_refine_ls_structure_factor_coef Fsqd
_refine_ls_weighting_details 'calc w=1/[\s^2^(Fo^2^)+(0.0866P)^2^+0.0000P] where P=(Fo^2^+2Fc^2^)/3'
_refine_ls_weighting_scheme calc
_refine_ls_wR_factor_gt 0.1407
_refine_ls_wR_factor_ref 0.1538
_reflns_number_gt 3645
_reflns_number_total 7225
_reflns_threshold_expression >2sigma(I)
_cod_data_source_file cg101531h_si_001.cif
_cod_data_source_block bks-tma-mbdaa
_cod_original_sg_symbol_H-M P-1
_cod_database_code 4500419

loop_
_symmetry_equiv_pos_as_xyz
'x, y, z'
'-x, -y, -z'

loop_
_atom_site_label
_atom_site_type_symbol
_atom_site_fract_x
_atom_site_fract_y
_atom_site_fract_z
_atom_site_U_iso_or_equiv
_atom_site_adp_type
_atom_site_occupancy
_atom_site_symmetry_multiplicity
_atom_site_calc_flag
_atom_site_refinement_flags
H1C H 0.942(3) 0.449(4) 0.153(3) 0.17(2) Uiso 1 1 d D
H1 H 0.833(3) 0.5731(11) -0.0087(19) 0.069(10) Uiso 1 1 d D
H1A H 0.831(4) 0.413(2) 0.0644(7) 0.078(10) Uiso 1 1 d D
H4 H 0.876(4) 1.078(3) 0.4456(19) 0.021(11) Uiso 0.50 1 d PD
H1B H 0.782(4) 0.4886(16) 0.141(2) 0.086(12) Uiso 1 1 d D
H10 H 0.683(6) -0.005(4) -0.4821(16) 0.055(17) Uiso 0.50 1 d PD
H3 H 0.731(7) 0.949(4) 0.4593(13) 0.055(17) Uiso 0.50 1 d PD
H2A H 0.195(4) 0.440(4) 0.649(4) 0.17(2) Uiso 1 1 d D
H12 H 0.361(5) 0.140(3) 0.038(2) 0.028(13) Uiso 0.50 1 d PD
H9 H 0.887(8) 0.108(5) -0.479(4) 0.10(3) Uiso 0.50 1 d PD
H5 H 1.291(4) 1.100(3) 0.077(3) 0.034(14) Uiso 0.50 1 d PD
H6 H 1.261(6) 0.962(4) -0.048(4) 0.08(2) Uiso 0.50 1 d PD
H11 H 0.327(5) -0.007(4) -0.090(3) 0.042(15) Uiso 0.50 1 d PD
H2B H 0.345(6) 0.533(3) 0.666(4) 0.20(3) Uiso 1 1 d D
O2 O 0.7294(2) 0.62519(12) 0.13551(13) 0.0491(5) Uani 1 1 d .
O6 O 1.1979(2) 0.93415(14) -0.01465(12) 0.0507(5) Uani 1 1 d D
C2 C 0.8461(3) 0.82123(16) 0.22468(15) 0.0271(5) Uani 1 1 d .
H2X H 0.7764 0.7863 0.2586 0.032 Uiso 1 1 calc R
C14 C 0.5493(3) 0.16283(16) -0.14950(15) 0.0265(5) Uani 1 1 d .
C1 C 0.8892(3) 0.77569(16) 0.13368(15) 0.0250(5) Uani 1 1 d .
C3 C 0.9071(3) 0.91890(16) 0.26521(15) 0.0272(5) Uani 1 1 d .
C12 C 0.6816(3) 0.15837(16) -0.29756(15) 0.0264(5) Uani 1 1 d .
O11 O 0.3936(2) 0.02132(12) -0.12054(13) 0.0483(5) Uani 1 1 d D
C10 C 0.7188(3) 0.30641(15) -0.17234(15) 0.0252(5) Uani 1 1 d .
C11 C 0.7509(3) 0.25514(16) -0.26284(15) 0.0286(5) Uani 1 1 d .
H11X H 0.8194 0.2857 -0.3008 0.034 Uiso 1 1 calc R
O12 O 0.4140(2) 0.15974(13) -0.00619(11) 0.0458(5) Uani 1 1 d D
O7 O 0.7689(2) 0.45322(11) -0.05153(10) 0.0372(4) Uani 1 1 d .
C5 C 1.0538(3) 0.92579(16) 0.12304(15) 0.0269(5) Uani 1 1 d .
O5 O 1.2227(2) 1.06759(13) 0.10495(12) 0.0494(5) Uani 1 1 d D
O8 O 0.8869(2) 0.44914(13) -0.18979(12) 0.0468(5) Uani 1 1 d .
O4 O 0.9315(2) 1.05216(13) 0.39894(12) 0.0490(5) Uani 1 1 d D
O1 O 0.8787(2) 0.63210(12) 0.00934(11) 0.0393(4) Uani 1 1 d D
O10 O 0.6532(3) 0.01811(13) -0.42617(12) 0.0553(6) Uani 1 1 d D
O9 O 0.8334(2) 0.14330(13) -0.43620(12) 0.0518(5) Uani 1 1 d D
C13 C 0.5796(3) 0.11234(16) -0.24073(15) 0.0285(5) Uani 1 1 d .
H13X H 0.5318 0.0479 -0.2639 0.034 Uiso 1 1 calc R
C8 C 0.8595(3) 0.96767(17) 0.36231(15) 0.0308(5) Uani 1 1 d .
O3 O 0.7517(2) 0.92480(14) 0.40213(12) 0.0540(5) Uani 1 1 d D
C4 C 1.0115(3) 0.97112(16) 0.21423(15) 0.0284(5) Uani 1 1 d .
H4X H 1.0528 1.0363 0.2412 0.034 Uiso 1 1 calc R
C15 C 0.6181(3) 0.26002(16) -0.11573(15) 0.0264(5) Uani 1 1 d .
H15X H 0.5963 0.2941 -0.0547 0.032 Uiso 1 1 calc R
C6 C 0.9924(3) 0.82859(16) 0.08355(15) 0.0265(5) Uani 1 1 d .
H6X H 1.0210 0.7984 0.0225 0.032 Uiso 1 1 calc R
C9 C 1.1656(3) 0.97987(17) 0.06756(16) 0.0303(5) Uani 1 1 d .
C16 C 0.7989(3) 0.41089(16) -0.13617(16) 0.0288(5) Uani 1 1 d .
C17 C 0.7245(3) 0.10331(17) -0.39339(16) 0.0321(6) Uani 1 1 d .
C7 C 0.8241(3) 0.67035(16) 0.09215(16) 0.0303(5) Uani 1 1 d .
C18 C 0.4454(3) 0.11119(17) -0.08714(15) 0.0284(5) Uani 1 1 d .
N1 N 0.8389(3) 0.43098(18) 0.12952(16) 0.0418(6) Uani 1 1 d D
C19 C 0.7598(3) 0.35481(16) 0.17650(16) 0.0321(6) Uani 1 1 d .
C24 C 0.5929(3) 0.34713(18) 0.17655(17) 0.0372(6) Uani 1 1 d .
C27 C 0.4591(4) 0.24447(19) 0.4285(2) 0.0478(7) Uani 1 1 d .
C22 C 0.6075(3) 0.22676(18) 0.27871(18) 0.0415(6) Uani 1 1 d .
C21 C 0.7731(3) 0.23361(19) 0.27302(18) 0.0441(7) Uani 1 1 d .
H21 H 0.8326 0.1947 0.3047 0.053 Uiso 1 1 calc R
C20 C 0.8540(3) 0.29731(18) 0.22106(17) 0.0381(6) Uani 1 1 d .
C23 C 0.5207(3) 0.28166(19) 0.22871(18) 0.0430(7) Uani 1 1 d .
H23 H 0.4092 0.2747 0.2298 0.052 Uiso 1 1 calc R
C28 C 0.2957(4) 0.2526(2) 0.4417(2) 0.0573(8) Uani 1 1 d .
H28 H 0.2239 0.2066 0.4030 0.069 Uiso 1 1 calc R
C31 C 0.5117(4) 0.3897(2) 0.55820(19) 0.0539(8) Uani 1 1 d .
C33 C 0.0584(4) 0.3382(3) 0.5208(3) 0.1025(14) Uani 1 1 d .
H33A H 0.0385 0.3934 0.5722 0.154 Uiso 1 1 calc R
H33B H 0.0076 0.2766 0.5330 0.154 Uiso 1 1 calc R
H33C H 0.0154 0.3512 0.4631 0.154 Uiso 1 1 calc R
C26 C 0.4935(3) 0.4117(2) 0.12771(19) 0.0456(7) Uani 1 1 d .
H26A H 0.5632 0.4521 0.0954 0.068 Uiso 1 1 calc R
H26B H 0.4333 0.4552 0.1739 0.068 Uiso 1 1 calc R
H26C H 0.4210 0.3687 0.0828 0.068 Uiso 1 1 calc R
C32 C 0.5629(4) 0.3137(2) 0.4885(2) 0.0534(8) Uani 1 1 d .
H32 H 0.6728 0.3082 0.4810 0.064 Uiso 1 1 calc R
C25 C 1.0346(3) 0.3035(2) 0.2186(2) 0.0570(8) Uani 1 1 d .
H25A H 1.0751 0.2577 0.2543 0.085 Uiso 1 1 calc R
H25B H 1.0751 0.3714 0.2458 0.085 Uiso 1 1 calc R
H25C H 1.0687 0.2855 0.1543 0.085 Uiso 1 1 calc R
C35 C 0.5227(4) 0.17032(19) 0.3462(2) 0.0519(8) Uani 1 1 d .
H35A H 0.4346 0.1266 0.3134 0.062 Uiso 1 1 calc R
H35B H 0.5969 0.1282 0.3693 0.062 Uiso 1 1 calc R
C29 C 0.2360(4) 0.3281(2) 0.5116(2) 0.0621(9) Uani 1 1 d .
N2 N 0.2866(5) 0.4753(3) 0.6376(2) 0.0927(10) Uani 1 1 d D
C30 C 0.3444(4) 0.3970(2) 0.5686(2) 0.0597(8) Uani 1 1 d .
C34 C 0.6296(5) 0.4635(3) 0.6190(2) 0.0789(10) Uani 1 1 d .
H34A H 0.5727 0.5110 0.6636 0.118 Uiso 1 1 calc R
H34B H 0.6939 0.4992 0.5799 0.118 Uiso 1 1 calc R
H34C H 0.6976 0.4277 0.6524 0.118 Uiso 1 1 calc R

loop_
_atom_site_aniso_label
_atom_site_aniso_U_11
_atom_site_aniso_U_22
_atom_site_aniso_U_33
_atom_site_aniso_U_23
_atom_site_aniso_U_13
_atom_site_aniso_U_12
O2 0.0594(12) 0.0299(9) 0.0530(11) 0.0016(8) 0.0233(10) -0.0122(8)
O6 0.0694(13) 0.0453(11) 0.0331(9) 0.0035(8) 0.0249(10) -0.0146(10)
C2 0.0270(12) 0.0270(12) 0.0286(12) 0.0081(10) 0.0069(10) 0.0039(9)
C14 0.0267(12) 0.0257(12) 0.0266(11) 0.0050(9) 0.0050(10) -0.0016(9)
C1 0.0263(12) 0.0225(11) 0.0255(11) 0.0036(9) 0.0023(10) 0.0009(9)
C3 0.0288(12) 0.0273(12) 0.0251(11) 0.0038(10) 0.0043(10) 0.0037(10)
C12 0.0323(12) 0.0221(11) 0.0231(11) 0.0010(9) 0.0070(10) 0.0016(9)
O11 0.0620(13) 0.0311(10) 0.0488(11) 0.0067(9) 0.0203(10) -0.0156(9)
C10 0.0279(12) 0.0215(11) 0.0254(11) 0.0030(9) 0.0033(10) 0.0009(9)
C11 0.0326(13) 0.0275(12) 0.0253(11) 0.0055(10) 0.0067(10) -0.0020(10)
O12 0.0568(12) 0.0465(11) 0.0301(9) 0.0026(8) 0.0192(9) -0.0106(9)
O7 0.0530(11) 0.0245(8) 0.0298(9) -0.0016(7) 0.0054(8) -0.0066(7)
C5 0.0284(12) 0.0248(11) 0.0272(11) 0.0054(9) 0.0036(10) -0.0005(9)
O5 0.0615(13) 0.0356(10) 0.0458(11) 0.0026(9) 0.0189(10) -0.0184(9)
O8 0.0570(12) 0.0387(10) 0.0389(10) 0.0023(8) 0.0102(9) -0.0235(9)
O4 0.0710(13) 0.0374(11) 0.0301(9) -0.0086(8) 0.0167(10) -0.0103(9)
O1 0.0500(11) 0.0294(9) 0.0317(9) -0.0049(7) 0.0105(8) -0.0118(8)
O10 0.0805(15) 0.0386(11) 0.0351(10) -0.0124(8) 0.0225(10) -0.0184(10)
O9 0.0729(14) 0.0400(11) 0.0357(10) -0.0031(8) 0.0287(10) -0.0123(10)
C13 0.0313(12) 0.0219(11) 0.0295(12) 0.0006(9) 0.0052(11) -0.0036(9)
C8 0.0355(13) 0.0296(13) 0.0258(11) 0.0027(10) 0.0071(11) 0.0008(11)
O3 0.0653(13) 0.0528(12) 0.0354(10) -0.0051(9) 0.0273(10) -0.0144(10)
C4 0.0340(13) 0.0242(12) 0.0258(11) 0.0034(10) 0.0031(10) -0.0020(10)
C15 0.0285(12) 0.0243(11) 0.0233(11) -0.0013(9) 0.0038(10) -0.0018(9)
C6 0.0297(12) 0.0278(12) 0.0209(11) 0.0021(9) 0.0053(10) 0.0026(10)
C9 0.0338(13) 0.0275(12) 0.0296(12) 0.0067(10) 0.0065(11) -0.0020(10)
C16 0.0315(13) 0.0225(11) 0.0315(12) 0.0045(10) -0.0003(11) -0.0007(10)
C17 0.0417(14) 0.0251(12) 0.0276(12) 0.0025(10) 0.0084(11) -0.0024(10)
C7 0.0312(13) 0.0252(12) 0.0331(13) 0.0032(10) 0.0051(11) 0.0005(10)
C18 0.0297(12) 0.0278(12) 0.0282(12) 0.0075(10) 0.0075(10) -0.0004(10)
N1 0.0496(15) 0.0383(13) 0.0371(13) 0.0108(11) 0.0029(12) -0.0094(11)
C19 0.0396(14) 0.0260(12) 0.0301(12) 0.0052(10) 0.0068(11) -0.0013(10)
C24 0.0424(15) 0.0312(13) 0.0358(13) 0.0024(11) 0.0058(12) 0.0015(11)
C27 0.0575(19) 0.0344(15) 0.0548(17) 0.0180(13) 0.0185(15) -0.0003(13)
C22 0.0487(16) 0.0267(13) 0.0478(15) 0.0054(12) 0.0141(14) 0.0013(12)
C21 0.0524(17) 0.0343(14) 0.0489(16) 0.0140(12) 0.0097(14) 0.0093(12)
C20 0.0396(14) 0.0356(14) 0.0385(13) 0.0065(11) 0.0050(12) 0.0030(11)
C23 0.0370(14) 0.0411(15) 0.0497(15) 0.0085(13) 0.0091(13) -0.0033(12)
C28 0.059(2) 0.0461(17) 0.067(2) 0.0152(15) 0.0193(17) -0.0062(14)
C31 0.070(2) 0.0486(18) 0.0429(16) 0.0092(14) 0.0030(16) 0.0046(15)
C33 0.069(2) 0.087(3) 0.143(4) 0.007(3) 0.045(3) -0.002(2)
C26 0.0375(15) 0.0555(18) 0.0440(15) 0.0098(13) -0.0015(13) 0.0071(13)
C32 0.0548(18) 0.0518(18) 0.0576(18) 0.0178(15) 0.0117(16) 0.0119(15)
C25 0.0439(17) 0.067(2) 0.067(2) 0.0295(17) 0.0052(16) 0.0073(14)
C35 0.0613(18) 0.0351(15) 0.0602(17) 0.0124(13) 0.0220(16) 0.0013(13)
C29 0.059(2) 0.0500(18) 0.076(2) 0.0113(17) 0.0277(18) -0.0012(15)
N2 0.112(3) 0.075(2) 0.080(2) -0.0110(19) 0.038(2) 0.008(2)
C30 0.073(2) 0.0507(18) 0.0528(18) 0.0031(15) 0.0233(17) 0.0110(16)
C34 0.099(3) 0.077(2) 0.0553(19) -0.0006(18) -0.015(2) 0.013(2)

loop_
_atom_type_symbol
_atom_type_description
_atom_type_scat_dispersion_real
_atom_type_scat_dispersion_imag
_atom_type_scat_source
C C 0.0033 0.0016 'International Tables Vol C Tables 4.2.6.8 and 6.1.1.4'
H H 0.0000 0.0000 'International Tables Vol C Tables 4.2.6.8 and 6.1.1.4'
N N 0.0061 0.0033 'International Tables Vol C Tables 4.2.6.8 and 6.1.1.4'
O O 0.0106 0.0060 'International Tables Vol C Tables 4.2.6.8 and 6.1.1.4'

loop_
_geom_angle_atom_site_label_1
_geom_angle_atom_site_label_2
_geom_angle_atom_site_label_3
_geom_angle
C1 C2 C3 120.24(18)
C13 C14 C15 119.97(18)
C13 C14 C18 119.59(19)
C15 C14 C18 120.43(19)
C6 C1 C2 119.4(2)
C6 C1 C7 121.29(19)
C2 C1 C7 119.31(18)
C2 C3 C4 119.81(19)
C2 C3 C8 120.03(18)
C4 C3 C8 120.2(2)
C11 C12 C13 119.78(19)
C11 C12 C17 119.29(18)
C13 C12 C17 120.85(19)
C11 C10 C15 119.5(2)
C11 C10 C16 119.15(18)
C15 C10 C16 121.37(19)
C10 C11 C12 120.59(18)
C6 C5 C4 119.70(19)
C6 C5 C9 119.44(19)
C4 C5 C9 120.9(2)
C14 C13 C12 119.8(2)
O3 C8 O4 124.0(2)
O3 C8 C3 119.0(2)
O4 C8 C3 116.92(18)
C5 C4 C3 119.9(2)
C10 C15 C14 120.41(19)
C5 C6 C1 120.91(19)
O6 C9 O5 123.95(19)
O6 C9 C5 117.3(2)
O5 C9 C5 118.8(2)
O8 C16 O7 124.8(2)
O8 C16 C10 118.78(19)
O7 C16 C10 116.46(18)
O9 C17 O10 123.7(2)
O9 C17 C12 117.9(2)
O10 C17 C12 118.43(19)
O2 C7 O1 124.2(2)
O2 C7 C1 121.0(2)
O1 C7 C1 114.77(18)
O12 C18 O11 124.30(19)
O12 C18 C14 118.5(2)
O11 C18 C14 117.14(19)
C20 C19 C24 123.4(2)
C20 C19 N1 118.9(2)
C24 C19 N1 117.7(2)
C23 C24 C19 116.8(2)
C23 C24 C26 121.0(2)
C19 C24 C26 122.1(2)
C28 C27 C32 117.5(3)
C28 C27 C35 121.4(3)
C32 C27 C35 120.8(3)
C23 C22 C21 118.5(2)
C23 C22 C35 119.6(2)
C21 C22 C35 121.6(3)
C22 C21 C20 122.0(2)
C19 C20 C21 116.6(2)
C19 C20 C25 123.4(2)
C21 C20 C25 120.0(2)
C22 C23 C24 122.6(2)
C27 C28 C29 121.7(3)
C32 C31 C30 117.5(3)
C32 C31 C34 120.9(3)
C30 C31 C34 121.6(3)
C31 C32 C27 123.5(3)
C27 C35 C22 110.0(2)
C30 C29 C28 118.6(3)
C30 C29 C33 120.8(3)
C28 C29 C33 120.4(3)
C29 C30 N2 119.5(3)
C29 C30 C31 121.1(3)
N2 C30 C31 119.4(3)

loop_
_geom_bond_atom_site_label_1
_geom_bond_atom_site_label_2
_geom_bond_distance
O2 C7 1.220(2)
O6 C9 1.259(3)
C2 C1 1.390(3)
C2 C3 1.392(3)
C14 C13 1.385(3)
C14 C15 1.390(3)
C14 C18 1.496(3)
C1 C6 1.385(3)
C1 C7 1.493(3)
C3 C4 1.393(3)
C3 C8 1.488(3)
C12 C11 1.388(3)
C12 C13 1.391(3)
C12 C17 1.486(3)
O11 C18 1.259(3)
C10 C11 1.382(3)
C10 C15 1.385(3)
C10 C16 1.512(3)
O12 C18 1.254(3)
O7 C16 1.271(3)
C5 C6 1.385(3)
C5 C4 1.390(3)
C5 C9 1.486(3)
O5 C9 1.260(3)
O8 C16 1.236(2)
O4 C8 1.268(3)
O1 C7 1.297(3)
O10 C17 1.261(3)
O9 C17 1.256(3)
C8 O3 1.245(3)
N1 C19 1.471(3)
C19 C20 1.386(3)
C19 C24 1.390(3)
C24 C23 1.388(3)
C24 C26 1.514(3)
C27 C28 1.386(4)
C27 C32 1.391(4)
C27 C35 1.509(4)
C22 C23 1.373(4)
C22 C21 1.384(4)
C22 C35 1.509(3)
C21 C20 1.399(3)
C20 C25 1.505(4)
C28 C29 1.396(4)
C31 C32 1.371(4)
C31 C30 1.412(4)
C31 C34 1.496(4)
C33 C29 1.501(5)
C29 C30 1.391(5)
N2 C30 1.406(4)
